data_2006505
loop_
_publ_author_name
'Warda, Salam A.'

_publ_section_title
;Monomeric
 (Pyrazine-<i>N</i>)(<i>N</i>-salicylidene-\a-amino-2-methylpropanoato-<i>O</i>,<i>N</i>,<i>O</i>')copper(II)
;
_journal_issue 9
_journal_name_full 'Acta Crystallographica Section C'
_journal_page_first 1186
_journal_page_last 1188
_journal_paper_doi 10.1107/S010827019700543X
_journal_volume 53
_journal_year 1997
_chemical_formula_analytical 'C11H11NO3 Cu(II) C4H4N2'
_chemical_formula_iupac '[Cu (C4 H4 N2) (C11 H11 N O3)]'
_chemical_formula_sum 'C15 H15 Cu N3 O3'
_chemical_formula_weight 348.84
_chemical_name_systematic
;
Monomeric (Pyrazine)(N-salicylideneaminoisobutyrato)copper(II)
;
_space_group_IT_number 62
_symmetry_cell_setting orthorhombic
_symmetry_space_group_name_Hall '-P 2ac 2n'
_symmetry_space_group_name_H-M 'P n m a'
_audit_creation_method SHELXL
_cell_angle_alpha 90.00
_cell_angle_beta 90.00
_cell_angle_gamma 90.00
_cell_formula_units_Z 4
_cell_length_a 12.7240(4)
_cell_length_b 6.7030(5)
_cell_length_c 16.8484(13)
_cell_measurement_reflns_used 25
_cell_measurement_temperature 293(2)
_cell_measurement_theta_max 23.19
_cell_measurement_theta_min 18.51
_cell_volume 1436.98(16)
_computing_cell_refinement 'CAD4 EXPRESS'
_computing_data_collection 'CAD4 EXPRESS (Enraf-Nonius, 1994)'
_computing_data_reduction 'XCAD-4 (Harms, 1996)'
_computing_molecular_graphics 'XP SHELXTL (Siemens, 1996b)'
_computing_publication_material SHELXL96
_computing_structure_refinement 'SHELXL96 (Sheldrick,1996)'
_computing_structure_solution 'SHELXS86 (Sheldrick, 1990)'
_diffrn_ambient_temperature 293(2)
_diffrn_measurement_device 'Enraf Nonius CAD4'
_diffrn_measurement_method '\w scans'
_diffrn_radiation_monochromator Graphite
_diffrn_radiation_source 'fine-focus sealed tube'
_diffrn_radiation_type MoK\a
_diffrn_radiation_wavelength 0.71073
_diffrn_reflns_av_R_equivalents 0.0152
_diffrn_reflns_av_sigmaI/netI 0.0177
_diffrn_reflns_limit_h_max 15
_diffrn_reflns_limit_h_min 0
_diffrn_reflns_limit_k_max 8
_diffrn_reflns_limit_k_min -7
_diffrn_reflns_limit_l_max 0
_diffrn_reflns_limit_l_min -21
_diffrn_reflns_number 3160
_diffrn_reflns_theta_max 26.33
_diffrn_reflns_theta_min 2.42
_diffrn_standards_decay_% 0
_diffrn_standards_interval_time 120
_diffrn_standards_number 3
_exptl_absorpt_coefficient_mu 1.536
_exptl_absorpt_correction_T_max 0.708
_exptl_absorpt_correction_T_min 0.574
_exptl_absorpt_correction_type 'empirical with \y scans, (PREP; Siemens, 1996a)'
_exptl_crystal_colour orange
_exptl_crystal_density_diffrn 1.612
_exptl_crystal_description prism
_exptl_crystal_F_000 716
_exptl_crystal_size_max 0.275
_exptl_crystal_size_mid 0.250
_exptl_crystal_size_min 0.225
_refine_diff_density_max 0.272
_refine_diff_density_min -0.328
_refine_ls_extinction_coef 0.0016(5)
_refine_ls_extinction_method SHELXL
_refine_ls_goodness_of_fit_all 1.087
_refine_ls_goodness_of_fit_obs 1.118
_refine_ls_hydrogen_treatment riding
_refine_ls_matrix_type full
_refine_ls_number_parameters 131
_refine_ls_number_reflns 1592
_refine_ls_number_restraints 0
_refine_ls_restrained_S_all 1.087
_refine_ls_restrained_S_obs 1.118
_refine_ls_R_factor_all 0.0318
_refine_ls_R_factor_obs .0263
_refine_ls_shift/esd_max 0.001
_refine_ls_shift/esd_mean 0.000
_refine_ls_structure_factor_coef Fsqd
_refine_ls_weighting_details 'w  = 1/[\s^2^(Fo^2^)+(0.0495P)^2^+0.3196P] where P=(Fo^2^+2Fc^2^)/3'
_refine_ls_weighting_scheme calc
_refine_ls_wR_factor_all 0.0814
_refine_ls_wR_factor_obs .0779
_reflns_number_observed 1395
_reflns_number_total 1592
_reflns_observed_criterion >2sigma(I)
_cod_data_source_file jz1198.cif
_cod_data_source_block isopzn97
_cod_depositor_comments
;
The following automatic conversions were performed:
'_symmetry_cell_setting' value 'Orthorhombic' changed to 'orthorhombic'
according to '/home/saulius/struct/CIF-dictionaries/cif_core.dic'
dictionary named 'cif_core.dic' version 2.4.1 from 2010-06-29.

Automatic conversion script
Id: cif_fix_enum 1527 2010-12-29 10:47:43Z saulius 
;
_cod_original_cell_volume 1437.00(16)
_cod_database_code 2006505

loop_
_symmetry_equiv_pos_as_xyz
'x, y, z'
'-x+1/2, -y, z+1/2'
'-x, y+1/2, -z'
'x+1/2, -y+1/2, -z+1/2'
'-x, -y, -z'
'x-1/2, y, -z-1/2'
'x, -y-1/2, z'
'-x-1/2, y-1/2, z-1/2'

loop_
_atom_site_aniso_label
_atom_site_aniso_U_11
_atom_site_aniso_U_22
_atom_site_aniso_U_33
_atom_site_aniso_U_12
_atom_site_aniso_U_13
_atom_site_aniso_U_23
Cu .02239(19) .0505(2) .0401(2) .000 .00321(11) .000
O1 .0233(8) .0740(13) .0427(10) .000 .0036(7) .000
N1 .0271(10) .0478(11) .0384(10) .000 .0028(8) .000
C1 .0302(13) .0420(13) .0436(14) .000 -.0002(10) .000
N2 .0274(10) .0484(12) .0470(12) .000 .0041(9) .000
O2 .0271(8) .0781(13) .0455(10) .000 .0008(8) .000
C2 .0324(13) .0655(18) .0423(14) .000 .0035(11) .000
N3 .0300(14) .123(3) .0654(19) .000 .0109(11) .000
C3 .0394(14) .0696(19) .0465(14) .000 -.0070(12) .000
O3 .0420(12) .217(4) .0468(12) .000 -.0091(10) .000
C4 .0241(12) .0652(18) .0579(17) .000 -.0038(11) .000
C5 .0253(11) .0593(16) .0520(15) .000 .0029(11) .000
C6 .0247(11) .0470(13) .0444(13) .000 .0001(10) .000
C7 .0284(12) .0532(15) .0393(13) .000 .0063(10) .000
C8 .0332(13) .0601(16) .0364(12) .000 .0025(10) .000
C9 .0323(14) .086(2) .0461(15) .000 -.0017(11) .000
C10 .0529(11) .0631(13) .0507(10) .0000(11) .0068(9) -.0098(10)
C12 .0310(13) .0730(19) .0506(15) .000 .0019(12) .000
C13 .0253(13) .108(3) .066(2) .000 .0036(12) .000
C14 .0401(16) .118(3) .0474(17) .000 .0114(13) .000
C15 .0302(14) .080(2) .0465(15) .000 .0033(11) .000

loop_
_atom_site_label
_atom_site_fract_x
_atom_site_fract_y
_atom_site_fract_z
_atom_site_U_iso_or_equiv
_atom_site_thermal_displace_type
_atom_site_calc_flag
_atom_site_refinement_flags
_atom_site_occupancy
_atom_site_disorder_group
_atom_site_type_symbol
Cu .41220(2) .2500 .429551(17) .03767(14) Uani d S 1 . Cu
O1 .48653(13) .2500 .52604(11) .0467(5) Uani d S 1 . O
N1 .53630(15) .2500 .36423(12) .0378(5) Uani d S 1 . N
C1 .58869(17) .2500 .53476(17) .0386(6) Uani d S 1 . C
N2 .27490(16) .2500 .49067(13) .0409(5) Uani d S 1 . N
O2 .33900(14) .2500 .32988(11) .0502(5) Uani d S 1 . O
C2 .6307(2) .2500 .61258(16) .0467(6) Uani d S 1 . C
H2 .5831 .2500 .6534 .056 Uiso d SR 1 . H
N3 .08450(19) .2500 .57191(17) .0727(11) Uani d S 1 . N
C3 .7363(2) .2500 .62682(18) .0518(7) Uani d S 1 . C
H3 .7650 .2500 .6797 .062 Uiso d SR 1 . H
O3 .35974(18) .2500 .20051(14) .1018(12) Uani d S 1 . O
C4 .8075(2) .2500 .56476(17) .0491(7) Uani d S 1 . C
H4 .8766 .2500 .5729 .059 Uiso d SR 1 . H
C5 .77047(19) .2500 .48833(18) .0455(6) Uani d S 1 . C
H5 .8183 .2500 .4429 .055 Uiso d SR 1 . H
C6 .66164(18) .2500 .47180(15) .0387(5) Uani d S 1 . C
C7 .63115(19) .2500 .38929(15) .0403(6) Uani d S 1 . C
H7 .6891 .2500 .3489 .048 Uiso d SR 1 . H
C8 .5157(2) .2500 .27742(15) .0432(6) Uani d S 1 . C
C9 .3954(2) .2500 .26703(18) .0547(8) Uani d S 1 . C
C10 .56147(17) .0633(3) .23918(12) .0556(5) Uani d . 1 . C
H10C .6374 .0643 .2414 .083 Uiso d R 1 . H
H10B .5418 .0548 .1886 .083 Uiso d R 1 . H
H10A .5383 -.0507 .2672 .083 Uiso d R 1 . H
C12 .1833(2) .2500 .45291(18) .0515(7) Uani d S 1 . C
H12 .1877 .2500 .3965 .062 Uiso d SR 1 . H
C13 .0894(2) .2500 .4933(2) .0665(10) Uani d S 1 . C
H13 .0274 .2500 .4654 .080 Uiso d SR 1 . H
C14 .1756(2) .2500 .60890(19) .0687(10) Uani d S 1 . C
H14 .1723 .2500 .6639 .082 Uiso d SR 1 . H
C15 .2706(2) .2500 .56971(16) .0524(7) Uani d S 1 . C
H15 .3388 .2500 .5980 .063 Uiso d SR 1 . H

loop_
_atom_type_symbol
_atom_type_description
_atom_type_scat_dispersion_real
_atom_type_scat_dispersion_imag
_atom_type_scat_source
C C 0.0033 0.0016 'International Tables Vol C Tables 4.2.6.8 and 6.1.1.4'
H H 0.0000 0.0000 'International Tables Vol C Tables 4.2.6.8 and 6.1.1.4'
N N 0.0061 0.0033 'International Tables Vol C Tables 4.2.6.8 and 6.1.1.4'
O O 0.0106 0.0060 'International Tables Vol C Tables 4.2.6.8 and 6.1.1.4'
Cu Cu 0.3201 1.2651 'International Tables Vol C Tables 4.2.6.8 and 6.1.1.4'

loop_
_geom_angle_atom_site_label_1
_geom_angle_atom_site_label_2
_geom_angle_atom_site_label_3
_geom_angle_site_symmetry_1
_geom_angle_site_symmetry_3
_geom_angle
_geom_angle_publ_flag
O1 Cu O2 . . 178.83(7) y
O1 Cu N1 . . 94.69(8) y
O2 Cu N1 . . 84.14(8) y
O1 Cu N2 . . 89.67(8) y
O2 Cu N2 . . 91.50(8) y
N1 Cu N2 . . 175.64(9) y
C1 O1 Cu . . 126.63(18) ?
C7 N1 C8 . . 119.4(2) ?
C7 N1 Cu . . 125.84(17) ?
C8 N1 Cu . . 114.73(16) ?
O1 C1 C6 . . 124.7(2) ?
O1 C1 C2 . . 118.6(2) ?
C6 C1 C2 . . 116.7(2) ?
C12 N2 C15 . . 116.3(2) ?
C12 N2 Cu . . 120.86(19) ?
C15 N2 Cu . . 122.88(19) ?
C9 O2 Cu . . 116.84(17) ?
C3 C2 C1 . . 122.3(3) ?
C3 C2 H2 . . 121.21(17) ?
C1 C2 H2 . . 116.52(14) ?
C14 N3 C13 . . 115.6(3) ?
C2 C3 C4 . . 120.8(3) ?
C2 C3 H3 . . 122.37(18) ?
C4 C3 H3 . . 116.83(17) ?
C5 C4 C3 . . 119.0(2) ?
C5 C4 H4 . . 119.03(16) ?
C3 C4 H4 . . 122.00(17) ?
C4 C5 C6 . . 121.5(3) ?
C4 C5 H5 . . 121.39(16) ?
C6 C5 H5 . . 117.12(16) ?
C1 C6 C5 . . 119.8(2) ?
C1 C6 C7 . . 123.2(2) ?
C5 C6 C7 . . 117.0(2) ?
N1 C7 C6 . . 124.9(2) ?
N1 C7 H7 . . 117.98(14) ?
C6 C7 H7 . . 117.14(13) ?
N1 C8 C10 . 7_565 110.42(14) ?
N1 C8 C10 . . 110.43(14) ?
C10 C8 C10 7_565 . 110.5(2) ?
N1 C8 C9 . . 106.7(2) ?
C10 C8 C9 7_565 . 109.37(15) ?
C10 C8 C9 . . 109.37(15) ?
O3 C9 O2 . . 123.8(3) ?
O3 C9 C8 . . 118.6(3) ?
O2 C9 C8 . . 117.6(2) ?
C8 C10 H10C . . 111.09(12) ?
C8 C10 H10B . . 110.50(13) ?
H10C C10 H10B . . 108.5 ?
C8 C10 H10A . . 109.50(11) ?
H10C C10 H10A . . 107.3 ?
H10B C10 H10A . . 109.8 ?
N2 C12 C13 . . 121.7(3) ?
N2 C12 H12 . . 115.27(16) ?
C13 C12 H12 . . 123.00(19) ?
N3 C13 C12 . . 122.3(3) ?
N3 C13 H13 . . 118.05(17) ?
C12 C13 H13 . . 119.60(19) ?
N3 C14 C15 . . 123.1(3) ?
N3 C14 H14 . . 115.65(17) ?
C15 C14 H14 . . 121.27(18) ?
N2 C15 C14 . . 121.0(3) ?
N2 C15 H15 . . 116.45(16) ?
C14 C15 H15 . . 122.54(18) ?

loop_
_geom_bond_atom_site_label_1
_geom_bond_atom_site_label_2
_geom_bond_site_symmetry_2
_geom_bond_distance
_geom_bond_publ_flag
Cu O1 . 1.8808(18) y
Cu O2 . 1.9204(18) y
Cu N1 . 1.925(2) y
Cu N2 . 2.028(2) y
O1 C1 . 1.308(3) ?
N1 C7 . 1.279(3) ?
N1 C8 . 1.486(3) ?
C1 C6 . 1.410(4) ?
C1 C2 . 1.416(4) ?
N2 C12 . 1.328(4) ?
N2 C15 . 1.333(3) ?
O2 C9 . 1.279(3) ?
C2 C3 . 1.366(4) ?
C2 H2 . .9158 ?
N3 C14 . 1.316(4) ?
N3 C13 . 1.327(4) ?
C3 C4 . 1.384(4) ?
C3 H3 . .9636 ?
O3 C9 . 1.209(4) ?
C4 C5 . 1.371(4) ?
C4 H4 . .8893 ?
C5 C6 . 1.413(3) ?
C5 H5 . .9784 ?
C6 C7 . 1.443(4) ?
C7 H7 . 1.0034 ?
C8 C10 7_565 1.523(3) ?
C8 C10 . 1.523(3) ?
C8 C9 . 1.540(4) ?
C10 H10C . .9673 ?
C10 H10B . .8902 ?
C10 H10A . .9450 ?
C12 C13 . 1.374(4) ?
C12 H12 . .9527 ?
C13 H13 . .9184 ?
C14 C15 . 1.377(4) ?
C14 H14 . .9273 ?
C15 H15 . .9902 ?

loop_
_geom_torsion_atom_site_label_1
_geom_torsion_atom_site_label_2
_geom_torsion_atom_site_label_3
_geom_torsion_atom_site_label_4
_geom_torsion_site_symmetry_1
_geom_torsion_site_symmetry_4
_geom_torsion
O2 Cu O1 C1 . . 0.000(8)
N1 Cu O1 C1 . . 0.0
N2 Cu O1 C1 . . 180.0
O1 Cu N1 C7 . . 0.0
O2 Cu N1 C7 . . 180.0
N2 Cu N1 C7 . . 180.000(2)
O1 Cu N1 C8 . . 180.0
O2 Cu N1 C8 . . 0.0
N2 Cu N1 C8 . . 0.000(2)
Cu O1 C1 C6 . . 0.0
Cu O1 C1 C2 . . 180.0
O1 Cu N2 C12 . . 180.0
O2 Cu N2 C12 . . 0.0
N1 Cu N2 C12 . . 0.000(2)
O1 Cu N2 C15 . . 0.0
O2 Cu N2 C15 . . 180.0
N1 Cu N2 C15 . . 180.000(2)
O1 Cu O2 C9 . . 0.000(5)
N1 Cu O2 C9 . . 0.0
N2 Cu O2 C9 . . 180.0
O1 C1 C2 C3 . . 180.0
C6 C1 C2 C3 . . 0.0
C1 C2 C3 C4 . . 0.0
C2 C3 C4 C5 . . 0.0
C3 C4 C5 C6 . . 0.0
O1 C1 C6 C5 . . 180.0
C2 C1 C6 C5 . . 0.0
O1 C1 C6 C7 . . 0.0
C2 C1 C6 C7 . . 180.0
C4 C5 C6 C1 . . 0.0
C4 C5 C6 C7 . . 180.0
C8 N1 C7 C6 . . 180.0
Cu N1 C7 C6 . . 0.0
C1 C6 C7 N1 . . 0.0
C5 C6 C7 N1 . . 180.0
C7 N1 C8 C10 . 7_565 -61.25(15)
Cu N1 C8 C10 . 7_565 118.75(15)
C7 N1 C8 C10 . . 61.25(15)
Cu N1 C8 C10 . . -118.75(15)
C7 N1 C8 C9 . . 180.0
Cu N1 C8 C9 . . 0.0
Cu O2 C9 O3 . . 180.0
Cu O2 C9 C8 . . 0.0
N1 C8 C9 O3 . . 180.0
C10 C8 C9 O3 7_565 . 60.56(15)
C10 C8 C9 O3 . . -60.56(15)
N1 C8 C9 O2 . . 0.0
C10 C8 C9 O2 7_565 . -119.44(15)
C10 C8 C9 O2 . . 119.44(15)
C15 N2 C12 C13 . . 0.0
Cu N2 C12 C13 . . 180.0
C14 N3 C13 C12 . . 0.0
N2 C12 C13 N3 . . 0.0
C13 N3 C14 C15 . . 0.0
C12 N2 C15 C14 . . 0.0
Cu N2 C15 C14 . . 180.0
N3 C14 C15 N2 . . 0.0
